data_4508949
loop_
_publ_author_name
'Lu, Jianjiang'
'Kochi, Jay K.'

_publ_section_title
;
 Charge-Modulated Associates of Anionic Donors with Cationic \p-Acceptors:
 Crystal Structures of Ternary Synthons Leading to Molecular Wires
;
_journal_issue 1
_journal_name_full 'Crystal Growth &amp; Design'
_journal_page_first 291
_journal_paper_doi 10.1021/cg800465e
_journal_volume 9
_journal_year 2009
_chemical_formula_sum 'C9 H15 I3 N2'
_chemical_formula_weight 531.93
_chemical_name_systematic
; 
 ? 
;
_space_group_IT_number 14
_symmetry_cell_setting monoclinic
_symmetry_space_group_name_Hall '-P 2yn'
_symmetry_space_group_name_H-M 'P 1 21/n 1'
_atom_sites_solution_hydrogens geom
_atom_sites_solution_primary direct
_atom_sites_solution_secondary difmap
_audit_creation_method SHELXL-97
_cell_angle_alpha 90.00
_cell_angle_beta 99.70(10)
_cell_angle_gamma 90.00
_cell_formula_units_Z 4
_cell_length_a 9.24(2)
_cell_length_b 11.56(3)
_cell_length_c 14.01(3)
_cell_measurement_temperature 173(2)
_cell_volume 1475(6)
_computing_cell_refinement 'SAINT (Bruker, 2003)'
_computing_data_collection 'SMART (Bruker, 2003)'
_computing_data_reduction 'SAINT & SADABS (Bruker, 2003)'
_computing_molecular_graphics 'XP (Bruker, 1999)'
_computing_publication_material 'SHELXL, XCIF (Bruker, 1999)'
_computing_structure_refinement SHELXTL
_computing_structure_solution 'SHELXTL (Bruker, 2003)'
_diffrn_ambient_temperature 173(2)
_diffrn_measured_fraction_theta_full 0.996
_diffrn_measured_fraction_theta_max 0.968
_diffrn_measurement_device 'Bruker SMART'
_diffrn_measurement_method 'omega-scan, full sphere'
_diffrn_radiation_monochromator graphite
_diffrn_radiation_source 'fine-focus sealed tube'
_diffrn_radiation_type MoK\a
_diffrn_radiation_wavelength 0.71073
_diffrn_reflns_av_R_equivalents 0.0909
_diffrn_reflns_av_sigmaI/netI 0.1099
_diffrn_reflns_limit_h_max 13
_diffrn_reflns_limit_h_min -13
_diffrn_reflns_limit_k_max 16
_diffrn_reflns_limit_k_min -16
_diffrn_reflns_limit_l_max 15
_diffrn_reflns_limit_l_min -19
_diffrn_reflns_number 16549
_diffrn_reflns_theta_full 30.00
_diffrn_reflns_theta_max 30.68
_diffrn_reflns_theta_min 2.30
_diffrn_standards_decay_% 0
_diffrn_standards_interval_count 0
_diffrn_standards_interval_time 0
_diffrn_standards_number none
_exptl_absorpt_coefficient_mu 6.332
_exptl_absorpt_correction_T_max 0.7858
_exptl_absorpt_correction_T_min 0.4502
_exptl_absorpt_correction_type multi-scan
_exptl_absorpt_process_details '(SADABS; Bruker, 2003)'
_exptl_crystal_colour red
_exptl_crystal_density_diffrn 2.396
_exptl_crystal_density_method 'not measured'
_exptl_crystal_description block
_exptl_crystal_F_000 968
_exptl_crystal_size_max 0.15
_exptl_crystal_size_mid 0.04
_exptl_crystal_size_min 0.04
_refine_diff_density_max 1.463
_refine_diff_density_min -0.692
_refine_diff_density_rms 0.212
_refine_ls_extinction_method none
_refine_ls_goodness_of_fit_ref 0.929
_refine_ls_hydrogen_treatment constr
_refine_ls_matrix_type full
_refine_ls_number_parameters 132
_refine_ls_number_reflns 4428
_refine_ls_number_restraints 0
_refine_ls_restrained_S_all 0.929
_refine_ls_R_factor_all 0.1578
_refine_ls_R_factor_gt 0.0557
_refine_ls_shift/su_max 0.004
_refine_ls_shift/su_mean 0.000
_refine_ls_structure_factor_coef Fsqd
_refine_ls_weighting_details 'calc w=1/[\s^2^(Fo^2^)+(0.0340P)^2^+0.0000P] where P=(Fo^2^+2Fc^2^)/3'
_refine_ls_weighting_scheme calc
_refine_ls_wR_factor_gt 0.0947
_refine_ls_wR_factor_ref 0.1239
_reflns_number_gt 1915
_reflns_number_total 4428
_reflns_threshold_expression >2sigma(I)
_cod_data_source_file cg800465esup4.cif
_cod_data_source_block PMP_I3
_cod_original_sg_symbol_H-M 'P 21/n'
_cod_database_code 4508949

loop_
_symmetry_equiv_pos_as_xyz
'x, y, z'
'-x+1/2, y+1/2, -z+1/2'
'-x, -y, -z'
'x-1/2, -y-1/2, z-1/2'

loop_
_atom_site_label
_atom_site_type_symbol
_atom_site_fract_x
_atom_site_fract_y
_atom_site_fract_z
_atom_site_U_iso_or_equiv
_atom_site_adp_type
_atom_site_occupancy
_atom_site_symmetry_multiplicity
_atom_site_calc_flag
_atom_site_refinement_flags
I1 I 0.55922(6) 0.21020(4) 0.10092(4) 0.03665(16) Uani 1 1 d .
I2 I 0.85097(6) 0.20698(5) 0.05525(5) 0.0532(2) Uani 1 1 d .
I3 I 0.26112(6) 0.21450(6) 0.14026(5) 0.0548(2) Uani 1 1 d .
N1 N 0.6785(9) 0.5561(6) 0.1305(6) 0.0456(19) Uani 1 1 d .
N2 N 0.7281(8) 0.4287(5) 0.2948(5) 0.0407(18) Uani 1 1 d .
C1 C 0.5911(10) 0.4642(7) 0.2613(6) 0.038(2) Uani 1 1 d .
C2 C 0.5707(10) 0.5280(7) 0.1753(6) 0.040(2) Uani 1 1 d .
C3 C 0.8137(11) 0.5191(7) 0.1658(7) 0.047(2) Uani 1 1 d .
C4 C 0.8405(10) 0.4504(7) 0.2490(7) 0.047(2) Uani 1 1 d .
C5 C 0.9328(11) 0.5515(8) 0.1142(8) 0.067(3) Uani 1 1 d .
H5A H 0.9982 0.6066 0.1534 0.101 Uiso 1 1 calc R
H5B H 0.8915 0.5873 0.0521 0.101 Uiso 1 1 calc R
H5C H 0.9885 0.4822 0.1025 0.101 Uiso 1 1 calc R
C6 C 0.9885(10) 0.4050(8) 0.2904(8) 0.064(3) Uani 1 1 d .
H6A H 1.0634 0.4472 0.2626 0.096 Uiso 1 1 calc R
H6B H 0.9937 0.3225 0.2751 0.096 Uiso 1 1 calc R
H6C H 1.0058 0.4154 0.3609 0.096 Uiso 1 1 calc R
C7 C 0.7542(11) 0.3630(9) 0.3864(7) 0.072(3) Uani 1 1 d .
H7A H 0.7712 0.2814 0.3727 0.108 Uiso 1 1 calc R
H7B H 0.6682 0.3696 0.4185 0.108 Uiso 1 1 calc R
H7C H 0.8405 0.3944 0.4287 0.108 Uiso 1 1 calc R
C8 C 0.4713(10) 0.4354(7) 0.3132(7) 0.053(3) Uani 1 1 d .
H8A H 0.4708 0.3518 0.3249 0.079 Uiso 1 1 calc R
H8B H 0.3776 0.4586 0.2743 0.079 Uiso 1 1 calc R
H8C H 0.4854 0.4765 0.3753 0.079 Uiso 1 1 calc R
C9 C 0.4213(10) 0.5671(8) 0.1281(7) 0.061(3) Uani 1 1 d .
H9A H 0.3804 0.6192 0.1719 0.092 Uiso 1 1 calc R
H9B H 0.3570 0.4997 0.1137 0.092 Uiso 1 1 calc R
H9C H 0.4287 0.6080 0.0678 0.092 Uiso 1 1 calc R

loop_
_atom_site_aniso_label
_atom_site_aniso_U_11
_atom_site_aniso_U_22
_atom_site_aniso_U_33
_atom_site_aniso_U_23
_atom_site_aniso_U_13
_atom_site_aniso_U_12
I1 0.0368(3) 0.0396(3) 0.0324(3) -0.0001(3) 0.0025(2) -0.0018(3)
I2 0.0375(3) 0.0553(4) 0.0681(5) 0.0054(4) 0.0128(3) 0.0056(3)
I3 0.0421(3) 0.0752(5) 0.0497(4) -0.0091(4) 0.0155(3) -0.0087(3)
N1 0.063(5) 0.037(4) 0.037(5) -0.003(3) 0.006(4) 0.006(4)
N2 0.061(5) 0.031(4) 0.028(4) -0.003(3) 0.001(4) 0.006(3)
C1 0.054(6) 0.034(4) 0.028(5) -0.005(4) 0.010(5) 0.001(4)
C2 0.058(6) 0.038(5) 0.025(5) 0.001(4) 0.012(5) 0.004(4)
C3 0.075(7) 0.038(5) 0.029(5) -0.005(4) 0.014(5) 0.006(5)
C4 0.052(6) 0.046(5) 0.043(6) -0.014(5) 0.007(5) 0.010(5)
C5 0.077(7) 0.068(7) 0.062(8) 0.000(6) 0.027(7) -0.002(6)
C6 0.058(6) 0.063(6) 0.067(8) -0.005(5) -0.002(6) 0.013(5)
C7 0.089(8) 0.076(7) 0.043(6) 0.029(6) -0.012(6) 0.001(6)
C8 0.065(6) 0.052(6) 0.039(6) 0.003(5) 0.003(5) -0.008(5)
C9 0.073(7) 0.061(6) 0.047(7) 0.009(5) 0.000(6) 0.006(5)

loop_
_atom_type_symbol
_atom_type_description
_atom_type_scat_dispersion_real
_atom_type_scat_dispersion_imag
_atom_type_scat_source
C C 0.0033 0.0016 'International Tables Vol C Tables 4.2.6.8 and 6.1.1.4'
H H 0.0000 0.0000 'International Tables Vol C Tables 4.2.6.8 and 6.1.1.4'
N N 0.0061 0.0033 'International Tables Vol C Tables 4.2.6.8 and 6.1.1.4'
I I -0.4742 1.8119 'International Tables Vol C Tables 4.2.6.8 and 6.1.1.4'

loop_
_geom_angle_atom_site_label_1
_geom_angle_atom_site_label_2
_geom_angle_atom_site_label_3
_geom_angle
I2 I1 I3 178.11(3)
C2 N1 C3 119.1(8)
C4 N2 C1 122.7(8)
C4 N2 C7 119.3(8)
C1 N2 C7 118.0(8)
N2 C1 C2 116.5(9)
N2 C1 C8 120.4(8)
C2 C1 C8 123.1(8)
N1 C2 C1 122.9(8)
N1 C2 C9 115.8(8)
C1 C2 C9 121.4(9)
N1 C3 C4 120.9(10)
N1 C3 C5 118.1(9)
C4 C3 C5 121.0(9)
N2 C4 C3 117.7(9)
N2 C4 C6 119.0(9)
C3 C4 C6 123.2(10)
C3 C5 H5A 109.5
C3 C5 H5B 109.5
H5A C5 H5B 109.5
C3 C5 H5C 109.5
H5A C5 H5C 109.5
H5B C5 H5C 109.5
C4 C6 H6A 109.5
C4 C6 H6B 109.5
H6A C6 H6B 109.5
C4 C6 H6C 109.5
H6A C6 H6C 109.5
H6B C6 H6C 109.5
N2 C7 H7A 109.5
N2 C7 H7B 109.5
H7A C7 H7B 109.5
N2 C7 H7C 109.5
H7A C7 H7C 109.5
H7B C7 H7C 109.5
C1 C8 H8A 109.5
C1 C8 H8B 109.5
H8A C8 H8B 109.5
C1 C8 H8C 109.5
H8A C8 H8C 109.5
H8B C8 H8C 109.5
C2 C9 H9A 109.5
C2 C9 H9B 109.5
H9A C9 H9B 109.5
C2 C9 H9C 109.5
H9A C9 H9C 109.5
H9B C9 H9C 109.5

loop_
_geom_bond_atom_site_label_1
_geom_bond_atom_site_label_2
_geom_bond_distance
I1 I2 2.874(7)
I1 I3 2.899(7)
N1 C2 1.304(11)
N1 C3 1.334(11)
N2 C4 1.333(12)
N2 C1 1.339(10)
N2 C7 1.475(11)
C1 C2 1.397(12)
C1 C8 1.462(12)
C2 C9 1.497(12)
C3 C4 1.397(13)
C3 C5 1.463(13)
C4 C6 1.488(12)
C5 H5A 0.9800
C5 H5B 0.9800
C5 H5C 0.9800
C6 H6A 0.9800
C6 H6B 0.9800
C6 H6C 0.9800
C7 H7A 0.9800
C7 H7B 0.9800
C7 H7C 0.9800
C8 H8A 0.9800
C8 H8B 0.9800
C8 H8C 0.9800
C9 H9A 0.9800
C9 H9B 0.9800
C9 H9C 0.9800
